data_4036943
loop_
_publ_author_name
'Karpov, Sergey V.'
'Grigor'ev, Arthur A.'
'Kayukov, Yakov S.'
'Karpova, Irina V.'
'Nasakin, Oleg E.'
'Tafeenko, Victor A.'

_publ_section_title
;
 Synthesis and X-ray Characterization of Alkali Metal
 2-Acyl-1,1,3,3-tetracyanopropenides.
;
_journal_issue 15
_journal_name_full 'The Journal of organic chemistry'
_journal_page_first 6402
_journal_page_last 6408
_journal_paper_doi 10.1021/acs.joc.6b01040
_journal_volume 81
_journal_year 2016
_chemical_formula_moiety 'C14 H7 Li N4 O2'
_chemical_formula_sum 'C14 H7 Li N4 O2'
_chemical_formula_weight 270.18
_space_group_crystal_system triclinic
_space_group_IT_number 2
_space_group_name_Hall '-P 1'
_space_group_name_H-M_alt 'P -1'
_atom_sites_solution_hydrogens mixed
_audit_creation_method SHELXL-2013
_cell_angle_alpha 63.474(3)
_cell_angle_beta 76.105(3)
_cell_angle_gamma 67.301(3)
_cell_formula_units_Z 2
_cell_length_a 8.7665(3)
_cell_length_b 9.4171(3)
_cell_length_c 9.9290(3)
_cell_measurement_reflns_used 978
_cell_measurement_temperature 295(2)
_cell_measurement_theta_max 66.25
_cell_measurement_theta_min 6.43
_cell_volume 674.31(4)
_computing_cell_refinement 'STOE X-AREA'
_computing_data_collection 'STOE X-AREA'
_computing_data_reduction 'STOE X-RED'
_computing_structure_refinement 'SHELXL-97 (Sheldrick, 1997)'
_computing_structure_solution 'SHELXS-97 (Sheldrick, 2008)'
_diffrn_ambient_temperature 295
_diffrn_detector Pilatus100K
_diffrn_detector_area_resol_mean 5.81
_diffrn_detector_type STOE
_diffrn_measured_fraction_theta_full 0.993
_diffrn_measured_fraction_theta_max 0.993
_diffrn_measurement_device_type STOE
_diffrn_measurement_method 'rotation method'
_diffrn_radiation_collimation 'focusing mirrors'
_diffrn_radiation_monochromator none
_diffrn_radiation_polarisn_norm 0
_diffrn_radiation_type 'Cu K\a'
_diffrn_radiation_wavelength 1.54186
_diffrn_reflns_av_R_equivalents 0.1026
_diffrn_reflns_av_unetI/netI 0.0889
_diffrn_reflns_Laue_measured_fraction_full 0.993
_diffrn_reflns_Laue_measured_fraction_max 0.993
_diffrn_reflns_limit_h_max 7
_diffrn_reflns_limit_h_min -10
_diffrn_reflns_limit_k_max 11
_diffrn_reflns_limit_k_min -11
_diffrn_reflns_limit_l_max 12
_diffrn_reflns_limit_l_min -11
_diffrn_reflns_number 3155
_diffrn_reflns_point_group_measured_fraction_full 0.993
_diffrn_reflns_point_group_measured_fraction_max 0.993
_diffrn_reflns_theta_full 67.686
_diffrn_reflns_theta_max 73.123
_diffrn_reflns_theta_min 4.995
_diffrn_source 'Cu GeniX 3D'
_diffrn_source_current 0.600
_diffrn_source_power 0.030
_diffrn_source_voltage 50
_exptl_absorpt_coefficient_mu 0.762
_exptl_absorpt_correction_type none
_exptl_crystal_colour GREEN
_exptl_crystal_density_diffrn 1.331
_exptl_crystal_description PRISM
_exptl_crystal_F_000 276
_exptl_crystal_size_max .23
_exptl_crystal_size_mid .12
_exptl_crystal_size_min .10
_refine_diff_density_max 0.430
_refine_diff_density_min -0.419
_refine_diff_density_rms 0.094
_refine_ls_extinction_coef 0.025(5)
_refine_ls_extinction_expression Fc^*^=kFc[1+0.001xFc^2^\l^3^/sin(2\q)]^-1/4^
_refine_ls_extinction_method SHELXL
_refine_ls_goodness_of_fit_ref 0.937
_refine_ls_hydrogen_treatment mixed
_refine_ls_matrix_type full
_refine_ls_number_parameters 197
_refine_ls_number_reflns 2531
_refine_ls_number_restraints 0
_refine_ls_restrained_S_all 0.937
_refine_ls_R_factor_all 0.0964
_refine_ls_R_factor_gt 0.0783
_refine_ls_shift/su_max 0.005
_refine_ls_shift/su_mean 0.000
_refine_ls_structure_factor_coef Fsqd
_refine_ls_weighting_details 'w=1/[\s^2^(Fo^2^)+(0.1520P)^2^] where P=(Fo^2^+2Fc^2^)/3'
_refine_ls_weighting_scheme calc
_refine_ls_wR_factor_gt 0.2068
_refine_ls_wR_factor_ref 0.2223
_reflns_Friedel_coverage 0.000
_reflns_number_gt 1686
_reflns_number_total 2531
_reflns_threshold_expression 'I > 2\s(I)'
_cod_data_source_file jo6b01040_si_001.cif
_cod_data_source_block shelx
_cod_depositor_comments
;
The following automatic conversions were performed:

data item '_exptl_absorpt_correction_type' value 'NONE' was changed
to 'none' in accordance with the
/home/saulius/struct/COD-crude-data/automatic-downloads/DataCite-retrospective/ACS/depositions/lib/dictionaries/cif_core.dic
dictionary named 'cif_core.dic' version 2.4.2 last updated on
2011-04-26.

Automatic conversion script
Id: cif_fix_values 6909 2019-04-08 15:41:33Z antanas 
;
_cod_database_code 4036943
_shelx_space_group_comment
;
The symmetry employed for this shelxl refinement is uniquely defined
by the following loop, which should always be used as a source of
symmetry information in preference to the above space-group names.
They are only intended as comments.
;
_shelxl_version_number 2013-4

loop_
_space_group_symop_operation_xyz
'x, y, z'
'-x, -y, -z'

loop_
_atom_site_label
_atom_site_type_symbol
_atom_site_fract_x
_atom_site_fract_y
_atom_site_fract_z
_atom_site_U_iso_or_equiv
_atom_site_adp_type
_atom_site_occupancy
_atom_site_site_symmetry_order
_atom_site_calc_flag
_atom_site_refinement_flags_adp
Li1 Li 0.6162(5) 0.2788(5) 0.2869(5) 0.0407(10) Uani 1 1 d .
O1 O 0.4576(2) 0.2262(3) 0.2243(3) 0.0501(6) Uani 1 1 d .
O2 O 0.5046(4) 0.3654(4) 0.4320(4) 0.0833(11) Uani 1 1 d .
N1 N 0.2223(3) -0.0496(3) 0.5975(3) 0.0547(7) Uani 1 1 d .
N2 N -0.1838(4) 0.4163(4) 0.5210(4) 0.0771(11) Uani 1 1 d .
N3 N -0.1258(4) 0.7256(4) 0.2084(4) 0.0785(11) Uani 1 1 d .
N4 N 0.2705(3) 0.5845(3) -0.0944(3) 0.0519(7) Uani 1 1 d .
C1 C 0.3272(3) 0.2020(3) 0.2331(3) 0.0340(6) Uani 1 1 d .
C2 C 0.3218(3) 0.0651(3) 0.2043(3) 0.0362(6) Uani 1 1 d .
C3 C 0.1725(4) 0.0632(4) 0.1806(3) 0.0486(7) Uani 1 1 d .
H3 H 0.0741 0.1473 0.1865 0.058 Uiso 1 1 calc U
C4 C 0.1716(6) -0.0651(5) 0.1481(4) 0.0712(11) Uani 1 1 d .
H4 H 0.0733 -0.0665 0.1297 0.085 Uiso 1 1 calc U
C5 C 0.3200(7) -0.1920(5) 0.1435(4) 0.0749(12) Uani 1 1 d .
H5 H 0.3196 -0.2793 0.1235 0.090 Uiso 1 1 calc U
C6 C 0.4657(6) -0.1903(4) 0.1678(4) 0.0653(10) Uani 1 1 d .
H6 H 0.5633 -0.2762 0.1641 0.078 Uiso 1 1 calc U
C7 C 0.4694(4) -0.0623(4) 0.1978(3) 0.0479(7) Uani 1 1 d .
H7 H 0.5690 -0.0609 0.2136 0.058 Uiso 1 1 calc U
C8 C 0.1678(3) 0.3196(3) 0.2757(3) 0.0333(6) Uani 1 1 d .
C9 C 0.0919(3) 0.2545(3) 0.4175(3) 0.0389(6) Uani 1 1 d .
C10 C -0.0606(4) 0.3459(4) 0.4745(3) 0.0495(8) Uani 1 1 d .
C11 C 0.1637(3) 0.0864(3) 0.5185(3) 0.0425(7) Uani 1 1 d .
C12 C 0.1179(3) 0.4829(3) 0.1672(3) 0.0373(6) Uani 1 1 d .
C13 C -0.0199(4) 0.6145(3) 0.1921(3) 0.0489(8) Uani 1 1 d .
C14 C 0.2049(3) 0.5337(3) 0.0235(3) 0.0386(6) Uani 1 1 d .
H2 H 0.395(5) 0.430(4) 0.449(4) 0.046 Uiso 1 1 d U
H21 H 0.541(5) 0.348(4) 0.492(4) 0.046 Uiso 1 1 d U

loop_
_atom_site_aniso_label
_atom_site_aniso_U_11
_atom_site_aniso_U_22
_atom_site_aniso_U_33
_atom_site_aniso_U_23
_atom_site_aniso_U_13
_atom_site_aniso_U_12
Li1 0.032(2) 0.038(2) 0.040(2) -0.0110(18) -0.0014(19) -0.0060(18)
O1 0.0291(10) 0.0563(12) 0.0675(14) -0.0295(10) -0.0014(9) -0.0117(9)
O2 0.0637(18) 0.102(2) 0.076(2) -0.0625(18) -0.0219(14) 0.0239(15)
N1 0.0473(14) 0.0441(13) 0.0451(14) -0.0074(11) -0.0001(12) -0.0012(11)
N2 0.0530(17) 0.0657(18) 0.0620(19) -0.0160(15) 0.0185(15) 0.0072(14)
N3 0.064(2) 0.0498(16) 0.081(2) -0.0173(15) 0.0025(17) 0.0080(14)
N4 0.0547(16) 0.0476(14) 0.0416(14) -0.0094(11) 0.0020(12) -0.0177(12)
C1 0.0277(12) 0.0356(12) 0.0336(12) -0.0113(10) -0.0028(10) -0.0076(10)
C2 0.0378(14) 0.0366(13) 0.0307(12) -0.0128(10) 0.0009(11) -0.0111(11)
C3 0.0514(17) 0.0511(17) 0.0444(15) -0.0129(13) -0.0101(14) -0.0209(14)
C4 0.102(3) 0.069(2) 0.063(2) -0.0181(18) -0.022(2) -0.048(2)
C5 0.124(4) 0.060(2) 0.057(2) -0.0309(17) 0.003(2) -0.044(2)
C6 0.086(3) 0.0476(17) 0.057(2) -0.0290(15) 0.0186(18) -0.0198(17)
C7 0.0481(16) 0.0413(15) 0.0459(15) -0.0199(12) 0.0061(13) -0.0084(12)
C8 0.0264(12) 0.0338(12) 0.0361(13) -0.0140(10) -0.0023(10) -0.0061(9)
C9 0.0302(13) 0.0353(13) 0.0350(13) -0.0095(10) 0.0021(11) -0.0021(10)
C10 0.0376(15) 0.0439(15) 0.0399(15) -0.0076(12) 0.0072(12) -0.0024(12)
C11 0.0354(14) 0.0404(14) 0.0354(13) -0.0088(11) 0.0010(11) -0.0053(11)
C12 0.0310(13) 0.0354(13) 0.0364(13) -0.0108(10) 0.0000(11) -0.0074(10)
C13 0.0440(16) 0.0345(13) 0.0474(16) -0.0099(12) -0.0027(13) 0.0002(12)
C14 0.0390(14) 0.0328(12) 0.0384(15) -0.0096(10) -0.0036(12) -0.0109(11)

loop_
_atom_type_symbol
_atom_type_description
_atom_type_scat_dispersion_real
_atom_type_scat_dispersion_imag
_atom_type_scat_source
C C 0.0181 0.0091 'International Tables Vol C Tables 4.2.6.8 and 6.1.1.4'
H H 0.0000 0.0000 'International Tables Vol C Tables 4.2.6.8 and 6.1.1.4'
Li Li 0.0008 0.0003 'International Tables Vol C Tables 4.2.6.8 and 6.1.1.4'
N N 0.0311 0.0180 'International Tables Vol C Tables 4.2.6.8 and 6.1.1.4'
O O 0.0492 0.0322 'International Tables Vol C Tables 4.2.6.8 and 6.1.1.4'

loop_
_geom_angle_atom_site_label_1
_geom_angle_atom_site_label_2
_geom_angle_atom_site_label_3
_geom_angle
_geom_angle_site_symmetry_1
_geom_angle_site_symmetry_3
O2 Li1 O1 107.2(2) . .
O2 Li1 N4 120.5(3) . 2_665
O1 Li1 N4 106.9(2) . 2_665
O2 Li1 N1 104.9(2) . 2_656
O1 Li1 N1 104.2(2) . 2_656
N4 Li1 N1 112.0(2) 2_665 2_656
C1 O1 Li1 155.8(2) . .
C11 N1 Li1 164.9(3) . 2_656
C14 N4 Li1 165.3(3) . 2_665
O1 C1 C2 122.2(2) . .
O1 C1 C8 117.9(2) . .
C2 C1 C8 119.8(2) . .
C3 C2 C7 120.5(3) . .
C3 C2 C1 120.7(2) . .
C7 C2 C1 118.9(3) . .
C4 C3 C2 119.5(3) . .
C3 C4 C5 119.2(4) . .
C6 C5 C4 121.2(3) . .
C5 C6 C7 120.4(3) . .
C6 C7 C2 119.2(3) . .
C9 C8 C12 127.7(2) . .
C9 C8 C1 116.6(2) . .
C12 C8 C1 115.7(2) . .
C8 C9 C11 120.8(2) . .
C8 C9 C10 124.0(2) . .
C11 C9 C10 115.2(2) . .
N2 C10 C9 178.7(4) . .
N1 C11 C9 178.8(3) . .
C8 C12 C14 122.4(2) . .
C8 C12 C13 123.7(2) . .
C14 C12 C13 113.9(2) . .
N3 C13 C12 176.6(4) . .
N4 C14 C12 176.0(3) . .

loop_
_geom_bond_atom_site_label_1
_geom_bond_atom_site_label_2
_geom_bond_distance
_geom_bond_site_symmetry_2
Li1 O2 1.858(5) .
Li1 O1 1.946(5) .
Li1 N4 2.044(5) 2_665
Li1 N1 2.047(5) 2_656
O1 C1 1.225(3) .
N1 C11 1.144(3) .
N1 Li1 2.047(5) 2_656
N2 C10 1.140(4) .
N3 C13 1.145(4) .
N4 C14 1.148(3) .
N4 Li1 2.044(5) 2_665
C1 C2 1.459(4) .
C1 C8 1.516(3) .
C2 C3 1.392(4) .
C2 C7 1.396(4) .
C3 C4 1.385(5) .
C4 C5 1.394(7) .
C5 C6 1.362(6) .
C6 C7 1.378(5) .
C8 C9 1.376(4) .
C8 C12 1.395(3) .
C9 C11 1.423(3) .
C9 C10 1.425(4) .
C12 C14 1.413(4) .
C12 C13 1.426(3) .
